data_7119084
loop_
_publ_author_name
'Antonio Urbano'
'Gloria Hernandez-Torres'
'Ana M. del Hoyo'
'Alicia Martinez-Carrion'
'M. Carmen Carreno'

_publ_section_title
;
 Mild access to planar-chiral ortho-condensed aromatic ferrocenes via
 gold(I)-catalyzed cycloisomerization of ortho-alkynylaryl ferrocenes
;
_journal_name_full Chem.Commun.
_journal_page_first 6419
_journal_volume 52
_journal_year 2016
_chemical_absolute_configuration ad
_chemical_formula_sum 'C19 H16 Fe O'
_chemical_formula_weight 316.17
_chemical_name_common hg_m-OMe_R1140_LT
_space_group_crystal_system tetragonal
_space_group_IT_number 92
_space_group_name_Hall 'P 4abw 2nw'
_space_group_name_H-M_alt 'P 41 21 2'
_symmetry_space_group_name_Hall 'P 4abw 2nw'
_symmetry_space_group_name_H-M 'P 41 21 2'
_atom_sites_solution_hydrogens geom
_atom_sites_solution_primary direct
_atom_sites_solution_secondary difmap
_audit_update_record
;
2016-03-21 deposited with the CCDC.
2016-04-08 downloaded from the CCDC.
;
_cell_angle_alpha 90
_cell_angle_beta 90
_cell_angle_gamma 90
_cell_formula_units_Z 8
_cell_length_a 7.8273(13)
_cell_length_b 7.8273(13)
_cell_length_c 47.227(9)
_cell_measurement_reflns_used 1143
_cell_measurement_temperature 200.(2)
_cell_measurement_theta_max 18.0450
_cell_measurement_theta_min 2.7417
_cell_volume 2893.4(9)
_computing_cell_refinement 'SAINT V7.68A (Bruker AXS, 2009)'
_computing_data_collection 'Bruker Instrument Service v2010.9.0.0'
_computing_data_reduction 'SAINT V7.68A (Bruker AXS, 2009)'
_computing_structure_refinement 'SHELXL-97 (Sheldrick, 2008)'
_computing_structure_solution 'SHELXS-97 (Sheldrick, 2008)'
_diffrn_ambient_temperature 200.(2)
_diffrn_detector_area_resol_mean 8.3333
_diffrn_measured_fraction_theta_full 0.999
_diffrn_measured_fraction_theta_max 0.999
_diffrn_measurement_device_type 'Bruker Kappa Apex II'
_diffrn_radiation_wavelength 0.71073
_diffrn_reflns_av_R_equivalents 0.1009
_diffrn_reflns_av_sigmaI/netI 0.1075
_diffrn_reflns_limit_h_max 7
_diffrn_reflns_limit_h_min -7
_diffrn_reflns_limit_k_max 8
_diffrn_reflns_limit_k_min -9
_diffrn_reflns_limit_l_max 57
_diffrn_reflns_limit_l_min -48
_diffrn_reflns_number 10547
_diffrn_reflns_theta_full 25.45
_diffrn_reflns_theta_max 25.45
_diffrn_reflns_theta_min 1.72
_exptl_absorpt_coefficient_mu 1.037
_exptl_absorpt_correction_T_max 0.98
_exptl_absorpt_correction_T_min 0.67
_exptl_absorpt_correction_type multi-scan
_exptl_absorpt_process_details sadabs
_exptl_crystal_colour 'clear light red'
_exptl_crystal_density_diffrn 1.452
_exptl_crystal_density_method 'not measured'
_exptl_crystal_description plate
_exptl_crystal_F_000 1312
_exptl_crystal_size_max 0.180
_exptl_crystal_size_mid 0.140
_exptl_crystal_size_min 0.020
_refine_diff_density_max 0.335
_refine_diff_density_min -0.441
_refine_ls_abs_structure_details 'Flack H D (1983), Acta Cryst. A39, 876-881'
_refine_ls_abs_structure_Flack -0.03(6)
_refine_ls_extinction_method none
_refine_ls_goodness_of_fit_ref 1.031
_refine_ls_hydrogen_treatment refxyz
_refine_ls_matrix_type full
_refine_ls_number_parameters 191
_refine_ls_number_reflns 2679
_refine_ls_number_restraints 0
_refine_ls_restrained_S_all 1.031
_refine_ls_R_factor_all 0.1172
_refine_ls_R_factor_gt 0.0751
_refine_ls_shift/su_max 0.001
_refine_ls_shift/su_mean 0.000
_refine_ls_structure_factor_coef Fsqd
_refine_ls_weighting_details 'calc w=1/[\s^2^(Fo^2^)+(0.1000P)^2^+0.0000P] where P=(Fo^2^+2Fc^2^)/3'
_refine_ls_weighting_scheme calc
_refine_ls_wR_factor_gt 0.1647
_refine_ls_wR_factor_ref 0.1839
_reflns_number_gt 1829
_reflns_number_total 2679
_reflns_threshold_expression >2sigma(I)
_cod_data_source_file c6cc02624a2.cif
_cod_data_source_block Ia
_cod_database_code 7119084

loop_
_space_group_symop_operation_xyz
'x, y, z'
'-y+1/2, x+1/2, z+1/4'
'y+1/2, -x+1/2, z+3/4'
'x+1/2, -y+1/2, -z+3/4'
'-x+1/2, y+1/2, -z+1/4'
'-x, -y, z+1/2'
'y, x, -z'
'-y, -x, -z+1/2'

loop_
_atom_site_type_symbol
_atom_site_label
_atom_site_fract_x
_atom_site_fract_y
_atom_site_fract_z
_atom_site_U_iso_or_equiv
_atom_site_adp_type
_atom_site_calc_flag
_atom_site_refinement_flags
_atom_site_occupancy
_atom_site_disorder_assembly
_atom_site_disorder_group
C C1 0.7613(10) 0.1397(12) 0.96794(17) 0.050(2) Uani d . 1 . .
H H1 0.7805 0.0275 0.9609 0.06 Uiso calc R 1 . .
C C2 0.6612(11) 0.2617(11) 0.95482(18) 0.050(2) Uani d . 1 . .
H H2 0.6005 0.2489 0.9375 0.061 Uiso calc R 1 . .
C C3 0.6666(12) 0.4103(15) 0.9721(2) 0.076(3) Uani d . 1 . .
H H3 0.6096 0.5153 0.9686 0.091 Uiso calc R 1 . .
C C4 0.7717(12) 0.3733(13) 0.9955(2) 0.065(3) Uani d . 1 . .
H H4 0.7986 0.4498 1.0105 0.079 Uiso calc R 1 . .
C C5 0.8301(10) 0.2047(12) 0.99294(17) 0.050(2) Uani d . 1 . .
H H5 0.9027 0.1461 1.0058 0.06 Uiso calc R 1 . .
C C6 1.0452(9) 0.3105(10) 0.92253(15) 0.0349(18) Uani d . 1 . .
C C7 0.9741(11) 0.4774(10) 0.92311(16) 0.045(2) Uani d . 1 . .
H H7 0.8973 0.5232 0.9095 0.054 Uiso calc R 1 . .
C C8 1.0365(10) 0.5646(11) 0.94736(17) 0.047(2) Uani d . 1 . .
H H8 1.0095 0.6788 0.9525 0.056 Uiso calc R 1 . .
C C9 1.1447(10) 0.4538(10) 0.96241(17) 0.044(2) Uani d . 1 . .
H H9 1.2013 0.48 0.9797 0.053 Uiso calc R 1 . .
C C10 1.1558(9) 0.2946(10) 0.94751(15) 0.0359(17) Uani d . 1 . .
C C11 1.2422(9) 0.1367(10) 0.95251(15) 0.040(2) Uani d . 1 . .
H H11 1.3067 0.1224 0.9694 0.048 Uiso calc R 1 . .
C C12 1.2335(9) 0.0085(10) 0.93376(14) 0.0350(17) Uani d . 1 . .
H H12 1.2953 -0.0938 0.9373 0.042 Uiso calc R 1 . .
C C13 1.1295(8) 0.0228(9) 0.90766(14) 0.0281(16) Uani d . 1 . .
C C14 1.0362(9) 0.1710(9) 0.90243(14) 0.0315(17) Uani d . 1 . .
C C15 0.9429(8) 0.1805(10) 0.87684(15) 0.0351(17) Uani d . 1 . .
H H15 0.8776 0.2799 0.8729 0.042 Uiso calc R 1 . .
C C16 0.9446(9) 0.0487(10) 0.85763(15) 0.0372(19) Uani d . 1 . .
H H16 0.8789 0.0569 0.8408 0.045 Uiso calc R 1 . .
C C17 1.0414(9) -0.0957(10) 0.86269(15) 0.0343(18) Uani d . 1 . .
C C18 1.1338(9) -0.1140(9) 0.88783(14) 0.0340(16) Uani d . 1 . .
H H18 1.1976 -0.2148 0.8916 0.041 Uiso calc R 1 . .
C C19 1.1338(10) -0.3717(11) 0.84634(18) 0.057(2) Uani d . 1 . .
H H19A 1.2545 -0.341 0.8484 0.085 Uiso calc R 1 . .
H H19B 1.1202 -0.4485 0.8301 0.085 Uiso calc R 1 . .
H H19C 1.0943 -0.4292 0.8636 0.085 Uiso calc R 1 . .
Fe Fe1 0.90500(14) 0.34996(15) 0.95892(2) 0.0383(3) Uani d . 1 . .
O O1 1.0350(7) -0.2203(7) 0.84184(11) 0.0449(14) Uani d . 1 . .

loop_
_atom_site_aniso_label
_atom_site_aniso_U_11
_atom_site_aniso_U_22
_atom_site_aniso_U_33
_atom_site_aniso_U_12
_atom_site_aniso_U_13
_atom_site_aniso_U_23
C1 0.044(5) 0.048(6) 0.057(5) -0.011(5) 0.012(4) -0.004(4)
C2 0.034(5) 0.060(6) 0.057(5) 0.004(5) -0.005(4) 0.005(4)
C3 0.035(6) 0.079(8) 0.113(8) 0.006(6) 0.024(6) -0.001(7)
C4 0.052(6) 0.075(8) 0.070(6) -0.012(6) 0.020(5) -0.032(6)
C5 0.030(5) 0.066(6) 0.053(5) -0.011(5) 0.004(4) 0.008(4)
C6 0.016(4) 0.038(5) 0.050(4) -0.003(3) 0.005(3) 0.003(4)
C7 0.045(5) 0.033(5) 0.057(5) 0.006(4) 0.006(4) 0.003(4)
C8 0.037(5) 0.038(5) 0.065(5) -0.015(4) 0.008(4) -0.008(4)
C9 0.044(5) 0.038(5) 0.051(5) -0.012(4) 0.010(4) -0.008(4)
C10 0.018(4) 0.039(5) 0.051(4) -0.011(3) 0.002(3) 0.004(4)
C11 0.032(4) 0.051(5) 0.038(4) -0.010(4) -0.002(3) 0.004(4)
C12 0.022(4) 0.036(5) 0.046(4) 0.007(3) 0.000(3) 0.003(4)
C13 0.006(4) 0.037(4) 0.041(4) -0.001(3) 0.004(3) 0.005(3)
C14 0.023(4) 0.029(4) 0.042(4) 0.002(3) 0.004(3) 0.011(3)
C15 0.011(4) 0.041(5) 0.053(4) 0.000(3) 0.000(3) 0.001(4)
C16 0.023(4) 0.049(6) 0.040(4) 0.002(4) -0.001(3) 0.009(4)
C17 0.017(4) 0.043(5) 0.042(4) -0.010(4) 0.008(3) -0.005(4)
C18 0.020(4) 0.025(4) 0.057(4) -0.002(3) -0.004(3) -0.004(3)
C19 0.042(5) 0.055(6) 0.073(5) 0.016(5) -0.002(4) -0.012(4)
Fe1 0.0272(6) 0.0428(8) 0.0449(6) -0.0038(5) 0.0050(5) -0.0041(5)
O1 0.036(3) 0.047(4) 0.052(3) 0.005(3) -0.006(3) -0.009(3)

loop_
_atom_type_symbol
_atom_type_description
_atom_type_scat_dispersion_real
_atom_type_scat_dispersion_imag
_atom_type_scat_source
C C 0.0033 0.0016 'International Tables Vol C Tables 4.2.6.8 and 6.1.1.4'
H H 0.0000 0.0000 'International Tables Vol C Tables 4.2.6.8 and 6.1.1.4'
O O 0.0106 0.0060 'International Tables Vol C Tables 4.2.6.8 and 6.1.1.4'
Fe Fe 0.3463 0.8444 'International Tables Vol C Tables 4.2.6.8 and 6.1.1.4'

loop_
_geom_angle_atom_site_label_1
_geom_angle_atom_site_label_2
_geom_angle_atom_site_label_3
_geom_angle_site_symmetry_1
_geom_angle_site_symmetry_3
_geom_angle
C2 C1 C5 . . 110.2(8)
C2 C1 Fe1 . . 70.2(5)
C5 C1 Fe1 . . 70.7(5)
C2 C1 H1 . . 124.9
C5 C1 H1 . . 124.9
Fe1 C1 H1 . . 125.9
C1 C2 C3 . . 106.9(8)
C1 C2 Fe1 . . 70.2(5)
C3 C2 Fe1 . . 68.9(5)
C1 C2 H2 . . 126.6
C3 C2 H2 . . 126.6
Fe1 C2 H2 . . 125.9
C4 C3 C2 . . 107.5(10)
C4 C3 Fe1 . . 69.8(5)
C2 C3 Fe1 . . 70.1(5)
C4 C3 H3 . . 126.3
C2 C3 H3 . . 126.3
Fe1 C3 H3 . . 125.5
C5 C4 C3 . . 108.5(9)
C5 C4 Fe1 . . 71.0(5)
C3 C4 Fe1 . . 69.6(5)
C5 C4 H4 . . 125.7
C3 C4 H4 . . 125.7
Fe1 C4 H4 . . 125.3
C1 C5 C4 . . 106.9(8)
C1 C5 Fe1 . . 69.5(5)
C4 C5 Fe1 . . 68.8(5)
C1 C5 H5 . . 126.6
C4 C5 H5 . . 126.6
Fe1 C5 H5 . . 126.6
C7 C6 C14 . . 133.4(7)
C7 C6 C10 . . 107.1(7)
C14 C6 C10 . . 119.4(7)
C7 C6 Fe1 . . 68.8(4)
C14 C6 Fe1 . . 129.3(5)
C10 C6 Fe1 . . 70.0(4)
C6 C7 C8 . . 108.8(7)
C6 C7 Fe1 . . 70.7(4)
C8 C7 Fe1 . . 69.9(4)
C6 C7 H7 . . 125.6
C8 C7 H7 . . 125.6
Fe1 C7 H7 . . 125.4
C9 C8 C7 . . 108.6(7)
C9 C8 Fe1 . . 70.2(5)
C7 C8 Fe1 . . 69.3(4)
C9 C8 H8 . . 125.7
C7 C8 H8 . . 125.7
Fe1 C8 H8 . . 126.3
C8 C9 C10 . . 109.0(7)
C8 C9 Fe1 . . 69.7(5)
C10 C9 Fe1 . . 70.8(4)
C8 C9 H9 . . 125.5
C10 C9 H9 . . 125.5
Fe1 C9 H9 . . 125.6
C11 C10 C9 . . 134.4(7)
C11 C10 C6 . . 119.1(7)
C9 C10 C6 . . 106.5(7)
C11 C10 Fe1 . . 125.7(5)
C9 C10 Fe1 . . 68.6(4)
C6 C10 Fe1 . . 68.5(4)
C12 C11 C10 . . 121.0(7)
C12 C11 H11 . . 119.5
C10 C11 H11 . . 119.5
C11 C12 C13 . . 121.4(7)
C11 C12 H12 . . 119.3
C13 C12 H12 . . 119.3
C14 C13 C18 . . 121.5(6)
C14 C13 C12 . . 119.9(6)
C18 C13 C12 . . 118.5(6)
C13 C14 C15 . . 117.8(7)
C13 C14 C6 . . 119.1(6)
C15 C14 C6 . . 123.1(7)
C16 C15 C14 . . 121.3(7)
C16 C15 H15 . . 119.3
C14 C15 H15 . . 119.3
C15 C16 C17 . . 120.4(7)
C15 C16 H16 . . 119.8
C17 C16 H16 . . 119.8
C16 C17 O1 . . 115.7(7)
C16 C17 C18 . . 121.0(7)
O1 C17 C18 . . 123.3(7)
C17 C18 C13 . . 118.0(7)
C17 C18 H18 . . 121.0
C13 C18 H18 . . 121.0
O1 C19 H19A . . 109.5
O1 C19 H19B . . 109.5
H19A C19 H19B . . 109.5
O1 C19 H19C . . 109.5
H19A C19 H19C . . 109.5
H19B C19 H19C . . 109.5
C3 Fe1 C4 . . 40.6(4)
C3 Fe1 C7 . . 112.8(4)
C4 Fe1 C7 . . 143.2(4)
C3 Fe1 C2 . . 41.0(4)
C4 Fe1 C2 . . 68.2(4)
C7 Fe1 C2 . . 109.6(3)
C3 Fe1 C1 . . 67.4(4)
C4 Fe1 C1 . . 67.1(4)
C7 Fe1 C1 . . 135.7(3)
C2 Fe1 C1 . . 39.6(3)
C3 Fe1 C8 . . 110.8(4)
C4 Fe1 C8 . . 114.4(4)
C7 Fe1 C8 . . 40.7(3)
C2 Fe1 C8 . . 136.4(3)
C1 Fe1 C8 . . 175.6(3)
C3 Fe1 C9 . . 136.6(4)
C4 Fe1 C9 . . 111.5(4)
C7 Fe1 C9 . . 68.3(3)
C2 Fe1 C9 . . 176.4(3)
C1 Fe1 C9 . . 143.9(3)
C8 Fe1 C9 . . 40.1(3)
C3 Fe1 C5 . . 67.9(4)
C4 Fe1 C5 . . 40.2(3)
C7 Fe1 C5 . . 175.3(3)
C2 Fe1 C5 . . 67.6(3)
C1 Fe1 C5 . . 39.8(3)
C8 Fe1 C5 . . 143.9(3)
C9 Fe1 C5 . . 114.7(3)
C3 Fe1 C6 . . 141.5(4)
C4 Fe1 C6 . . 176.3(4)
C7 Fe1 C6 . . 40.5(3)
C2 Fe1 C6 . . 111.6(3)
C1 Fe1 C6 . . 110.3(3)
C8 Fe1 C6 . . 68.5(3)
C9 Fe1 C6 . . 68.9(3)
C5 Fe1 C6 . . 136.1(3)
C3 Fe1 C10 . . 176.6(4)
C4 Fe1 C10 . . 136.5(4)
C7 Fe1 C10 . . 68.7(3)
C2 Fe1 C10 . . 142.0(3)
C1 Fe1 C10 . . 114.0(3)
C8 Fe1 C10 . . 68.1(3)
C9 Fe1 C10 . . 40.6(3)
C5 Fe1 C10 . . 110.9(3)
C6 Fe1 C10 . . 41.5(3)
C17 O1 C19 . . 117.2(6)

loop_
_geom_bond_atom_site_label_1
_geom_bond_atom_site_label_2
_geom_bond_site_symmetry_2
_geom_bond_distance
C1 C2 . 1.382(11)
C1 C5 . 1.394(11)
C1 Fe1 . 2.039(8)
C1 H1 . 0.95
C2 C3 . 1.422(13)
C2 Fe1 . 2.038(9)
C2 H2 . 0.95
C3 C4 . 1.405(13)
C3 Fe1 . 2.024(9)
C3 H3 . 0.95
C4 C5 . 1.402(11)
C4 Fe1 . 2.026(9)
C4 H4 . 0.95
C5 Fe1 . 2.054(8)
C5 H5 . 0.95
C6 C7 . 1.420(10)
C6 C14 . 1.449(10)
C6 C10 . 1.469(10)
C6 Fe1 . 2.062(7)
C7 C8 . 1.420(10)
C7 Fe1 . 2.037(7)
C7 H7 . 0.95
C8 C9 . 1.406(12)
C8 Fe1 . 2.044(8)
C8 H8 . 0.95
C9 C10 . 1.434(10)
C9 Fe1 . 2.051(8)
C9 H9 . 0.95
C10 C11 . 1.428(10)
C10 Fe1 . 2.082(7)
C11 C12 . 1.341(10)
C11 H11 . 0.95
C12 C13 . 1.481(9)
C12 H12 . 0.95
C13 C14 . 1.393(9)
C13 C18 . 1.423(9)
C14 C15 . 1.414(10)
C15 C16 . 1.374(10)
C15 H15 . 0.95
C16 C17 . 1.381(10)
C16 H16 . 0.95
C17 O1 . 1.387(8)
C17 C18 . 1.398(9)
C18 H18 . 0.95
C19 O1 . 1.430(9)
C19 H19A . 0.98
C19 H19B . 0.98
C19 H19C . 0.98
